data_7205387
loop_
_publ_author_name
'Su, Zhanhua'
'Zhao, Zhifeng'
'Zhou, Baibin'
'Cai, Qinghai'
'Zhang, Yunan'

_publ_section_title
;
 Three novel coordination polymers constructed from [Cu(CN)] chains
;
_journal_issue 5
_journal_name_full CrystEngComm
_journal_page_first 1474
_journal_paper_doi 10.1039/c0ce00483a
_journal_volume 13
_journal_year 2011
_chemical_formula_sum 'C12 H8 Cu2 N4'
_chemical_formula_weight 335.30
_chemical_name_systematic
;
?
;
_space_group_IT_number 14
_symmetry_cell_setting monoclinic
_symmetry_space_group_name_Hall '-P 2yn'
_symmetry_space_group_name_H-M 'P 1 21/n 1'
_atom_sites_solution_hydrogens geom
_atom_sites_solution_primary direct
_atom_sites_solution_secondary difmap
_audit_creation_method SHELXL-97
_cell_angle_alpha 90.00
_cell_angle_beta 100.9110(10)
_cell_angle_gamma 90.00
_cell_formula_units_Z 4
_cell_length_a 8.5451(3)
_cell_length_b 11.6761(4)
_cell_length_c 12.5593(5)
_cell_measurement_reflns_used 4820
_cell_measurement_temperature 273(2)
_cell_measurement_theta_max 27.81
_cell_measurement_theta_min 2.67
_cell_volume 1230.43(8)
_computing_cell_refinement 'Bruker SMART'
_computing_data_collection 'Bruker SMART'
_computing_data_reduction 'Bruker SAINT'
_computing_molecular_graphics 'Bruker SHELXTL'
_computing_publication_material 'Bruker SHELXTL'
_computing_structure_refinement 'SHELXL-97 (Sheldrick, 1997)'
_computing_structure_solution 'SHELXS-97 (Sheldrick, 1990)'
_diffrn_ambient_temperature 273(2)
_diffrn_measured_fraction_theta_full 0.993
_diffrn_measured_fraction_theta_max 0.993
_diffrn_measurement_device_type 'CCD area detector'
_diffrn_measurement_method 'phi and omega scans'
_diffrn_radiation_monochromator graphite
_diffrn_radiation_source 'fine-focus sealed tube'
_diffrn_radiation_type MoK\a
_diffrn_radiation_wavelength 0.71073
_diffrn_reflns_av_R_equivalents 0.0178
_diffrn_reflns_av_sigmaI/netI 0.0171
_diffrn_reflns_limit_h_max 11
_diffrn_reflns_limit_h_min -11
_diffrn_reflns_limit_k_max 15
_diffrn_reflns_limit_k_min -15
_diffrn_reflns_limit_l_max 16
_diffrn_reflns_limit_l_min -16
_diffrn_reflns_number 10836
_diffrn_reflns_theta_full 28.29
_diffrn_reflns_theta_max 28.29
_diffrn_reflns_theta_min 2.67
_exptl_absorpt_coefficient_mu 3.440
_exptl_absorpt_correction_T_max 0.6091
_exptl_absorpt_correction_T_min 0.4923
_exptl_absorpt_correction_type multi-scan
_exptl_absorpt_process_details SADBAS
_exptl_crystal_colour yellow
_exptl_crystal_density_diffrn 1.810
_exptl_crystal_density_method 'not measured'
_exptl_crystal_description block
_exptl_crystal_F_000 664
_exptl_crystal_size_max 0.24
_exptl_crystal_size_mid 0.18
_exptl_crystal_size_min 0.16
_refine_diff_density_max 0.706
_refine_diff_density_min -0.566
_refine_diff_density_rms 0.075
_refine_ls_extinction_method none
_refine_ls_goodness_of_fit_ref 1.019
_refine_ls_hydrogen_treatment constr
_refine_ls_matrix_type full
_refine_ls_number_parameters 163
_refine_ls_number_reflns 3035
_refine_ls_number_restraints 0
_refine_ls_restrained_S_all 1.019
_refine_ls_R_factor_all 0.0346
_refine_ls_R_factor_gt 0.0292
_refine_ls_shift/su_max 0.002
_refine_ls_shift/su_mean 0.000
_refine_ls_structure_factor_coef Fsqd
_refine_ls_weighting_details 'calc w=1/[\s^2^(Fo^2^)+(0.0441P)^2^+1.1640P] where P=(Fo^2^+2Fc^2^)/3'
_refine_ls_weighting_scheme calc
_refine_ls_wR_factor_gt 0.0805
_refine_ls_wR_factor_ref 0.0840
_reflns_number_gt 2645
_reflns_number_total 3035
_reflns_threshold_expression >2sigma(I)
_cod_data_source_file C0CE00483A.TXT
_cod_data_source_block 2
_cod_depositor_comments
;
The following automatic conversions were performed:
'_symmetry_cell_setting' value 'Monoclinic' changed to 'monoclinic'
according to '/home/saulius/struct/CIF-dictionaries/cif_core.dic'
dictionary named 'cif_core.dic' version 2.4.1 from
2010-06-29.

'_exptl_absorpt_correction_type' value 'Multi-scan' changed
to 'multi-scan' according to
'/home/saulius/struct/CIF-dictionaries/cif_core.dic' dictionary named
'cif_core.dic' version 2.4.1 from 2010-06-29.

Automatic conversion script
Id: cif_fix_enum 1555 2011-01-17 13:19:09Z saulius 
;
_cod_original_sg_symbol_H-M P2(1)/n
_cod_database_code 7205387

loop_
_symmetry_equiv_pos_as_xyz
'x, y, z'
'-x+1/2, y+1/2, -z+1/2'
'-x, -y, -z'
'x-1/2, -y-1/2, z-1/2'

loop_
_atom_site_label
_atom_site_type_symbol
_atom_site_fract_x
_atom_site_fract_y
_atom_site_fract_z
_atom_site_U_iso_or_equiv
_atom_site_adp_type
_atom_site_occupancy
_atom_site_symmetry_multiplicity
_atom_site_calc_flag
_atom_site_refinement_flags
_atom_site_disorder_assembly
_atom_site_disorder_group
Cu1 Cu 1.02888(4) 0.90337(3) 0.54165(2) 0.03402(10) Uani 1 1 d . . .
Cu2 Cu 0.64184(4) 0.65350(3) 0.67884(2) 0.03548(10) Uani 1 1 d . . .
N1 N 0.5990(3) 0.59695(19) 0.81331(17) 0.0360(5) Uani 1 1 d . . .
N2 N 0.7991(3) 0.7368(2) 0.62363(19) 0.0479(6) Uani 1 1 d . . .
N3 N 1.2366(2) 0.90226(19) 0.65789(17) 0.0343(4) Uani 1 1 d . . .
N4 N 0.4361(2) 0.6322(2) 0.56304(17) 0.0368(5) Uani 1 1 d . . .
C1 C 1.0673(3) 0.9207(2) 0.3958(2) 0.0330(5) Uani 1 1 d . . .
C2 C 0.8852(3) 0.7960(2) 0.59161(18) 0.0282(5) Uani 1 1 d . . .
C3 C 0.2917(3) 0.6180(2) 0.5888(2) 0.0349(5) Uani 1 1 d . . .
H3 H 0.2848 0.6141 0.6617 0.042 Uiso 1 1 calc R . .
C4 C 0.1536(3) 0.6089(2) 0.5127(2) 0.0347(5) Uani 1 1 d . . .
H4 H 0.0561 0.6013 0.5345 0.042 Uiso 1 1 calc R . .
C5 C 0.1602(3) 0.6110(2) 0.4021(2) 0.0320(5) Uani 1 1 d . . .
C6 C 0.3108(3) 0.6224(3) 0.3759(2) 0.0416(6) Uani 1 1 d . . .
H6 H 0.3224 0.6218 0.3037 0.050 Uiso 1 1 calc R . .
C7 C 0.4417(3) 0.6345(3) 0.4571(2) 0.0451(7) Uani 1 1 d . . .
H7 H 0.5404 0.6449 0.4376 0.054 Uiso 1 1 calc R . .
C8 C 0.0141(3) 0.6043(2) 0.3180(2) 0.0324(5) Uani 1 1 d . . .
C9 C -0.1276(3) 0.6536(2) 0.3348(2) 0.0362(5) Uani 1 1 d . . .
H9 H -0.1321 0.6897 0.4001 0.043 Uiso 1 1 calc R . .
C10 C 0.0119(3) 0.5516(3) 0.2189(2) 0.0484(7) Uani 1 1 d . . .
H10 H 0.1038 0.5176 0.2038 0.058 Uiso 1 1 calc R . .
C11 C 1.2391(3) 0.8515(2) 0.7539(2) 0.0360(5) Uani 1 1 d . . .
H11 H 1.1456 0.8179 0.7665 0.043 Uiso 1 1 calc R . .
C12 C 1.3723(3) 0.9502(3) 0.6425(2) 0.0503(8) Uani 1 1 d . . .
H12 H 1.3730 0.9869 0.5769 0.060 Uiso 1 1 calc R . .

loop_
_atom_site_aniso_label
_atom_site_aniso_U_11
_atom_site_aniso_U_22
_atom_site_aniso_U_33
_atom_site_aniso_U_23
_atom_site_aniso_U_13
_atom_site_aniso_U_12
Cu1 0.03370(17) 0.04306(19) 0.02514(16) 0.00460(12) 0.00517(12) -0.00586(12)
Cu2 0.03171(16) 0.0465(2) 0.02941(17) 0.00467(13) 0.00869(12) -0.00693(13)
N1 0.0372(11) 0.0429(12) 0.0289(10) 0.0022(9) 0.0091(9) -0.0032(9)
N2 0.0481(13) 0.0610(16) 0.0333(12) -0.0042(11) 0.0046(10) -0.0023(12)
N3 0.0307(10) 0.0434(12) 0.0277(10) 0.0041(9) 0.0027(8) -0.0017(9)
N4 0.0313(10) 0.0483(13) 0.0297(10) 0.0058(9) 0.0031(8) -0.0051(9)
C1 0.0290(11) 0.0411(13) 0.0290(12) -0.0002(10) 0.0055(9) -0.0024(10)
C2 0.0281(10) 0.0345(12) 0.0244(10) -0.0011(9) 0.0116(8) -0.0096(9)
C3 0.0352(12) 0.0422(14) 0.0279(12) 0.0006(10) 0.0075(10) -0.0053(10)
C4 0.0302(11) 0.0418(13) 0.0331(13) -0.0006(10) 0.0083(10) -0.0044(10)
C5 0.0303(11) 0.0347(12) 0.0294(12) 0.0008(9) 0.0013(9) 0.0016(9)
C6 0.0363(13) 0.0631(18) 0.0260(12) 0.0082(12) 0.0074(10) 0.0010(12)
C7 0.0298(12) 0.074(2) 0.0316(13) 0.0117(13) 0.0065(10) -0.0027(13)
C8 0.0305(11) 0.0352(12) 0.0299(12) 0.0011(10) 0.0018(9) 0.0015(9)
C9 0.0343(12) 0.0451(14) 0.0288(12) -0.0075(11) 0.0046(10) 0.0001(11)
C10 0.0358(13) 0.068(2) 0.0381(14) -0.0127(14) -0.0004(11) 0.0158(13)
C11 0.0308(11) 0.0464(15) 0.0308(12) 0.0061(11) 0.0060(10) -0.0008(10)
C12 0.0411(14) 0.072(2) 0.0345(14) 0.0187(14) -0.0011(11) -0.0157(14)

loop_
_atom_type_symbol
_atom_type_description
_atom_type_scat_dispersion_real
_atom_type_scat_dispersion_imag
_atom_type_scat_source
C C 0.0033 0.0016 'International Tables Vol C Tables 4.2.6.8 and 6.1.1.4'
H H 0.0000 0.0000 'International Tables Vol C Tables 4.2.6.8 and 6.1.1.4'
N N 0.0061 0.0033 'International Tables Vol C Tables 4.2.6.8 and 6.1.1.4'
Cu Cu 0.3201 1.2651 'International Tables Vol C Tables 4.2.6.8 and 6.1.1.4'

loop_
_geom_angle_atom_site_label_1
_geom_angle_atom_site_label_2
_geom_angle_atom_site_label_3
_geom_angle
_geom_angle_site_symmetry_1
_geom_angle_site_symmetry_3
_geom_angle_publ_flag
C1 Cu1 C2 127.28(10) . . ?
C1 Cu1 N3 113.06(9) . . ?
C2 Cu1 N3 106.14(9) . . ?
C1 Cu1 C1 110.54(8) . 3_776 ?
C2 Cu1 C1 99.84(9) . 3_776 ?
N3 Cu1 C1 94.33(9) . 3_776 ?
C1 Cu1 Cu1 64.12(8) . 3_776 ?
C2 Cu1 Cu1 129.25(8) . 3_776 ?
N3 Cu1 Cu1 112.06(6) . 3_776 ?
C1 Cu1 Cu1 46.41(6) 3_776 3_776 ?
N2 Cu2 N1 140.23(10) . . ?
N2 Cu2 N4 111.78(9) . . ?
N1 Cu2 N4 107.42(9) . . ?
C1 N1 Cu2 170.0(2) 4_576 . ?
C2 N2 Cu2 173.4(3) . . ?
C12 N3 C11 116.8(2) . . ?
C12 N3 Cu1 123.15(18) . . ?
C11 N3 Cu1 120.09(17) . . ?
C7 N4 C3 116.6(2) . . ?
C7 N4 Cu2 120.59(17) . . ?
C3 N4 Cu2 122.76(17) . . ?
N1 C1 Cu1 163.1(2) 4_675 . ?
N1 C1 Cu1 127.5(2) 4_675 3_776 ?
Cu1 C1 Cu1 69.46(8) . 3_776 ?
N2 C2 Cu1 177.0(2) . . ?
N4 C3 C4 123.2(2) . . ?
N4 C3 H3 118.4 . . ?
C4 C3 H3 118.4 . . ?
C3 C4 C5 119.9(2) . . ?
C3 C4 H4 120.1 . . ?
C5 C4 H4 120.1 . . ?
C6 C5 C4 116.7(2) . . ?
C6 C5 C8 121.9(2) . . ?
C4 C5 C8 121.4(2) . . ?
C7 C6 C5 119.6(2) . . ?
C7 C6 H6 120.2 . . ?
C5 C6 H6 120.2 . . ?
N4 C7 C6 124.0(2) . . ?
N4 C7 H7 118.0 . . ?
C6 C7 H7 118.0 . . ?
C10 C8 C9 117.1(2) . . ?
C10 C8 C5 122.2(2) . . ?
C9 C8 C5 120.8(2) . . ?
C11 C9 C8 119.5(2) 4_475 . ?
C11 C9 H9 120.2 4_475 . ?
C8 C9 H9 120.2 . . ?
C12 C10 C8 119.6(3) 4_475 . ?
C12 C10 H10 120.2 4_475 . ?
C8 C10 H10 120.2 . . ?
N3 C11 C9 123.5(2) . 4_776 ?
N3 C11 H11 118.2 . . ?
C9 C11 H11 118.2 4_776 . ?
N3 C12 C10 123.5(3) . 4_776 ?
N3 C12 H12 118.2 . . ?
C10 C12 H12 118.2 4_776 . ?

loop_
_geom_bond_atom_site_label_1
_geom_bond_atom_site_label_2
_geom_bond_distance
_geom_bond_site_symmetry_2
_geom_bond_publ_flag
Cu1 C1 1.931(2) . ?
Cu1 C2 1.940(2) . ?
Cu1 N3 2.074(2) . ?
Cu1 C1 2.399(3) 3_776 ?
Cu1 Cu1 2.4968(6) 3_776 ?
Cu2 N2 1.893(3) . ?
Cu2 N1 1.912(2) . ?
Cu2 N4 2.074(2) . ?
N1 C1 1.139(3) 4_576 ?
N2 C2 1.137(3) . ?
N3 C12 1.334(3) . ?
N3 C11 1.340(3) . ?
N4 C7 1.340(3) . ?
N4 C3 1.344(3) . ?
C1 N1 1.139(3) 4_675 ?
C1 Cu1 2.399(3) 3_776 ?
C3 C4 1.375(4) . ?
C3 H3 0.9300 . ?
C4 C5 1.401(3) . ?
C4 H4 0.9300 . ?
C5 C6 1.393(4) . ?
C5 C8 1.477(3) . ?
C6 C7 1.372(4) . ?
C6 H6 0.9300 . ?
C7 H7 0.9300 . ?
C8 C10 1.386(4) . ?
C8 C9 1.392(3) . ?
C9 C11 1.377(3) 4_475 ?
C9 H9 0.9300 . ?
C10 C12 1.382(4) 4_475 ?
C10 H10 0.9300 . ?
C11 C9 1.377(3) 4_776 ?
C11 H11 0.9300 . ?
C12 C10 1.382(4) 4_776 ?
C12 H12 0.9300 . ?
